data_7026668
loop_
_publ_author_name
'Sun, Ya-guang'
'Wu, Yong-li'
'Xiong, Gang'
'Smet, Philippe F.'
'Ding, Fu'
'Guo, Mei-yan'
'Zhu, Ming-chang'
'Gao, En-jun'
'Poelman, Dirk'
'Verpoort, Francis'

_publ_section_title
;
 Hydrothermal synthesis, crystal structure and properties of Ag(I)-4f
 compounds based on 1H-benzimidazole-5,6-dicarboxylic acid.
;
_journal_issue 47
_journal_name_full 'Dalton transactions (Cambridge, England : 2003)'
_journal_page_first 11383
_journal_page_last 11395
_journal_paper_doi 10.1039/c0dt00579g
_journal_volume 39
_journal_year 2010
_chemical_formula_sum 'C18 H13 Ag N4 O10.5 Tb'
_chemical_formula_weight 720.11
_chemical_name_systematic
;
?
;
_space_group_IT_number 56
_symmetry_cell_setting orthorhombic
_symmetry_space_group_name_Hall '-P 2ab 2ac'
_symmetry_space_group_name_H-M 'P c c n'
_atom_sites_solution_hydrogens geom
_atom_sites_solution_primary direct
_atom_sites_solution_secondary difmap
_audit_creation_method SHELXL-97
_cell_angle_alpha 90.00
_cell_angle_beta 90.00
_cell_angle_gamma 90.00
_cell_formula_units_Z 8
_cell_length_a 25.287(5)
_cell_length_b 8.5525(17)
_cell_length_c 17.827(4)
_cell_measurement_reflns_used 11983
_cell_measurement_temperature 293(2)
_cell_measurement_theta_max 25.02
_cell_measurement_theta_min 2.29
_cell_volume 3855.4(14)
_computing_structure_refinement 'SHELXL-97 (Sheldrick, 1997)'
_computing_structure_solution 'SHELXS-97 (Sheldrick, 1990)'
_diffrn_ambient_temperature 293(2)
_diffrn_detector_area_resol_mean 7.31
_diffrn_measured_fraction_theta_full 0.997
_diffrn_measured_fraction_theta_max 0.997
_diffrn_measurement_device_type 'Bruker P4'
_diffrn_measurement_method '\w scans'
_diffrn_radiation_monochromator graphite
_diffrn_radiation_source 'fine-focus sealed tube'
_diffrn_radiation_type MoK\a
_diffrn_radiation_wavelength 0.71073
_diffrn_reflns_av_R_equivalents 0.0341
_diffrn_reflns_av_sigmaI/netI 0.0205
_diffrn_reflns_limit_h_max 30
_diffrn_reflns_limit_h_min -28
_diffrn_reflns_limit_k_max 10
_diffrn_reflns_limit_k_min -8
_diffrn_reflns_limit_l_max 21
_diffrn_reflns_limit_l_min -19
_diffrn_reflns_number 24363
_diffrn_reflns_theta_full 25.02
_diffrn_reflns_theta_max 25.02
_diffrn_reflns_theta_min 2.28
_diffrn_standards_decay_% 0
_diffrn_standards_interval_count 0
_diffrn_standards_interval_time 0
_diffrn_standards_number 0
_exptl_absorpt_coefficient_mu 4.730
_exptl_absorpt_correction_T_max 0.4514
_exptl_absorpt_correction_T_min 0.3311
_exptl_absorpt_correction_type multi-scan
_exptl_absorpt_process_details SADABS
_exptl_crystal_colour colorless
_exptl_crystal_density_diffrn 2.481
_exptl_crystal_density_method 'not measured'
_exptl_crystal_description square
_exptl_crystal_F_000 2760
_exptl_crystal_size_max 0.30
_exptl_crystal_size_mid 0.30
_exptl_crystal_size_min 0.20
_refine_diff_density_max 2.737
_refine_diff_density_min -2.586
_refine_diff_density_rms 0.145
_refine_ls_extinction_coef 0.00121(9)
_refine_ls_extinction_expression Fc^*^=kFc[1+0.001xFc^2^\l^3^/sin(2\q)]^-1/4^
_refine_ls_extinction_method SHELXL
_refine_ls_goodness_of_fit_ref 1.017
_refine_ls_hydrogen_treatment none
_refine_ls_matrix_type full
_refine_ls_number_parameters 313
_refine_ls_number_reflns 3397
_refine_ls_number_restraints 894
_refine_ls_restrained_S_all 1.016
_refine_ls_R_factor_all 0.0287
_refine_ls_R_factor_gt 0.0270
_refine_ls_shift/su_max 0.041
_refine_ls_shift/su_mean 0.001
_refine_ls_structure_factor_coef Fsqd
_refine_ls_weighting_details 'calc w=1/[\s^2^(Fo^2^)+(0.0416P)^2^+27.8445P] where P=(Fo^2^+2Fc^2^)/3'
_refine_ls_weighting_scheme calc
_refine_ls_wR_factor_gt 0.0731
_refine_ls_wR_factor_ref 0.0743
_reflns_number_gt 3243
_reflns_number_total 3397
_reflns_threshold_expression >2sigma(I)
_cod_data_source_file c0dt00579g.txt
_cod_data_source_block 4
_cod_depositor_comments
;
The following automatic conversions were performed:

'_symmetry_cell_setting' value 'Orthorhombic' changed to
'orthorhombic' according to
/home/saulius/struct/CIF-dictionaries/cif_core.dic dictionary named
'cif_core.dic' version 2.4.2 from 2011-04-26.

Automatic conversion script
Id: cif_fix_values 1891 2012-01-12 08:04:46Z andrius 
;
_cod_original_cell_volume 3855.4(13)
_cod_original_sg_symbol_H-M Pccn
_cod_original_formula_sum 'C18 H13 Ag N4 O10.50 Tb'
_cod_database_code 7026668

loop_
_symmetry_equiv_pos_as_xyz
'x, y, z'
'-x+1/2, -y+1/2, z'
'-x, y+1/2, -z+1/2'
'x+1/2, -y, -z+1/2'
'-x, -y, -z'
'x-1/2, y-1/2, -z'
'x, -y-1/2, z-1/2'
'-x-1/2, y, z-1/2'

loop_
_atom_site_label
_atom_site_type_symbol
_atom_site_fract_x
_atom_site_fract_y
_atom_site_fract_z
_atom_site_U_iso_or_equiv
_atom_site_adp_type
_atom_site_occupancy
_atom_site_symmetry_multiplicity
_atom_site_calc_flag
_atom_site_refinement_flags
O3 O 1.02135(12) 0.9221(4) 0.66009(18) 0.0085(6) Uani 1 1 d U
O6 O 0.53068(12) 0.0873(4) 0.28953(18) 0.0085(7) Uani 1 1 d U
O5 O 0.52439(13) -0.0622(4) 0.38953(19) 0.0117(7) Uani 1 1 d U
C14 C 0.54621(18) 0.0487(5) 0.3553(3) 0.0090(8) Uani 1 1 d U
C13 C 0.59198(18) 0.1331(5) 0.3890(3) 0.0086(8) Uani 1 1 d U
C2 C 0.94436(18) 0.8940(5) 0.5830(3) 0.0080(8) Uani 1 1 d U
O4 O 0.97540(12) 1.1354(4) 0.62836(19) 0.0093(7) Uani 1 1 d U
C1 C 0.98254(18) 0.9895(5) 0.6287(3) 0.0079(9) Uani 1 1 d U
O2 O 0.94002(12) 0.7786(4) 0.73975(18) 0.0081(6) Uani 1 1 d U
C9 C 0.92590(18) 0.6913(5) 0.6862(3) 0.0101(9) Uani 1 1 d U
C8 C 0.91695(18) 0.7587(6) 0.6094(3) 0.0100(8) Uani 1 1 d U
C7 C 0.8804(2) 0.6836(5) 0.5637(3) 0.0113(9) Uani 1 1 d U
H7 H 0.8612 0.5985 0.5815 0.014 Uiso 1 1 calc R
Tb1 Tb 0.524069(8) 0.33538(2) 0.217126(12) 0.00555(11) Uani 1 1 d U
Ag1 Ag 0.773005(14) 0.53836(4) 0.44959(2) 0.01394(13) Uani 1 1 d U
O7 O 0.61165(13) 0.2511(4) 0.21424(17) 0.0102(7) Uani 1 1 d U
C16 C 0.67469(18) 0.2755(5) 0.3701(3) 0.0105(8) Uani 1 1 d U
H16 H 0.7021 0.3096 0.3394 0.013 Uiso 1 1 calc R
N2 N 0.89102(15) 0.8738(5) 0.3884(2) 0.0105(8) Uani 1 1 d U
H2A H 0.9046 0.9390 0.3571 0.013 Uiso 1 1 calc R
C15 C 0.67421(19) 0.3098(5) 0.4469(3) 0.0099(9) Uani 1 1 d U
N1 N 0.84047(16) 0.6843(5) 0.4330(2) 0.0115(8) Uani 1 1 d U
C18 C 0.63482(18) 0.1521(5) 0.2582(3) 0.0083(9) Uani 1 1 d U
C5 C 0.85350(18) 0.7671(6) 0.3729(3) 0.0113(9) Uani 1 1 d U
H5 H 0.8385 0.7530 0.3258 0.014 Uiso 1 1 calc R
C12 C 0.59298(19) 0.1605(5) 0.4660(3) 0.0099(9) Uani 1 1 d U
H12 H 0.5669 0.1206 0.4975 0.012 Uiso 1 1 calc R
C3 C 0.93756(18) 0.9452(5) 0.5097(3) 0.0078(8) Uani 1 1 d U
H3 H 0.9550 1.0336 0.4921 0.009 Uiso 1 1 calc R
O8 O 0.66042(14) 0.0390(4) 0.2353(2) 0.0181(8) Uani 1 1 d U
C17 C 0.63301(18) 0.1892(5) 0.3412(3) 0.0086(8) Uani 1 1 d U
N3 N 0.70825(16) 0.4031(5) 0.4890(2) 0.0113(8) Uani 1 1 d U
C6 C 0.87301(17) 0.7379(5) 0.4908(3) 0.0090(8) Uani 1 1 d U
C4 C 0.90380(19) 0.8603(5) 0.4632(3) 0.0086(9) Uani 1 1 d U
O9 O 0.75492(15) 0.5868(5) 0.3013(2) 0.0247(8) Uani 1 1 d U
H9A H 0.7316 0.6275 0.2731 0.030 Uiso 1 1 d R
H9B H 0.7465 0.5540 0.3447 0.030 Uiso 1 1 d R
C11 C 0.63475(18) 0.2506(6) 0.4941(3) 0.0093(8) Uani 1 1 d U
C10 C 0.68981(19) 0.3966(6) 0.5590(3) 0.0142(9) Uani 1 1 d U
H10 H 0.7052 0.4487 0.5992 0.017 Uiso 1 1 calc R
O11 O 0.7971(3) 0.4622(9) 0.6822(4) 0.0832(17) Uani 1 1 d U
H11A H 0.7711 0.4402 0.7104 0.100 Uiso 1 1 d R
H11B H 0.8281 0.4685 0.7006 0.100 Uiso 1 1 d R
O1 O 0.91864(13) 0.5444(4) 0.6936(2) 0.0125(7) Uani 1 1 d U
N4 N 0.64693(17) 0.3074(5) 0.5648(2) 0.0118(8) Uani 1 1 d U
H4A H 0.6297 0.2883 0.6055 0.014 Uiso 1 1 calc R
O10 O 0.2500 0.2500 0.3934(9) 0.158(6) Uani 1 2 d S
H10A H 0.2339 0.2748 0.3532 0.190 Uiso 0.50 1 d PR
H10B H 0.2332 0.2071 0.4292 0.190 Uiso 0.50 1 d PR

loop_
_atom_site_aniso_label
_atom_site_aniso_U_11
_atom_site_aniso_U_22
_atom_site_aniso_U_33
_atom_site_aniso_U_23
_atom_site_aniso_U_13
_atom_site_aniso_U_12
O3 0.0066(14) 0.0111(15) 0.0079(16) 0.0018(12) 0.0001(12) -0.0014(12)
O6 0.0078(15) 0.0094(15) 0.0082(15) 0.0010(12) -0.0003(12) -0.0002(12)
O5 0.0147(16) 0.0109(16) 0.0095(16) 0.0025(13) -0.0019(13) -0.0057(13)
C14 0.0098(18) 0.0084(18) 0.0087(19) -0.0022(15) 0.0009(16) 0.0012(16)
C13 0.0079(18) 0.0077(17) 0.0103(19) 0.0006(15) 0.0006(16) 0.0020(15)
C2 0.0068(18) 0.0084(18) 0.0088(18) 0.0000(15) 0.0014(16) 0.0018(15)
O4 0.0128(16) 0.0067(15) 0.0083(16) -0.0011(12) 0.0013(13) -0.0008(12)
C1 0.0085(19) 0.009(2) 0.0063(19) 0.0012(16) 0.0042(16) -0.0009(16)
O2 0.0066(14) 0.0104(15) 0.0074(15) -0.0003(12) 0.0016(12) -0.0005(12)
C9 0.0057(19) 0.0113(19) 0.013(2) 0.0013(17) 0.0023(17) 0.0029(16)
C8 0.0081(18) 0.0102(18) 0.0116(19) 0.0006(16) 0.0010(16) 0.0001(16)
C7 0.0103(19) 0.0112(18) 0.0126(19) 0.0002(16) 0.0006(17) 0.0016(16)
Tb1 0.00592(15) 0.00464(15) 0.00609(15) -0.00015(7) 0.00033(8) 0.00074(7)
Ag1 0.0096(2) 0.0174(2) 0.0148(2) -0.00013(14) -0.00018(15) -0.00667(14)
O7 0.0083(15) 0.0124(15) 0.0098(15) 0.0026(12) 0.0007(12) 0.0018(13)
C16 0.0089(17) 0.0115(18) 0.0111(18) 0.0000(15) 0.0020(16) 0.0019(16)
N2 0.0097(18) 0.0116(18) 0.0100(18) -0.0011(15) 0.0015(15) -0.0021(15)
C15 0.0087(19) 0.0106(18) 0.0104(19) 0.0007(16) -0.0022(17) -0.0004(16)
N1 0.0091(18) 0.0140(18) 0.0114(18) -0.0008(14) 0.0001(15) -0.0018(14)
C18 0.0063(19) 0.0110(19) 0.0077(19) 0.0002(16) -0.0001(17) 0.0012(16)
C5 0.0083(19) 0.016(2) 0.010(2) -0.0011(17) -0.0001(17) -0.0016(17)
C12 0.0086(19) 0.0108(19) 0.0104(19) 0.0022(15) -0.0001(16) -0.0014(15)
C3 0.0078(18) 0.0071(18) 0.0084(19) 0.0010(15) 0.0017(16) 0.0000(15)
O8 0.0194(17) 0.0227(18) 0.0123(16) -0.0029(14) -0.0014(14) 0.0106(14)
C17 0.0083(18) 0.0096(17) 0.0079(18) -0.0002(15) -0.0005(16) 0.0036(15)
N3 0.0108(17) 0.0139(18) 0.0091(18) -0.0009(15) -0.0011(15) -0.0029(15)
C6 0.0050(18) 0.0108(19) 0.0110(19) -0.0017(16) 0.0005(16) -0.0003(16)
C4 0.0072(19) 0.0097(18) 0.009(2) 0.0002(16) 0.0005(16) 0.0028(16)
O9 0.0191(18) 0.030(2) 0.0251(19) -0.0004(16) 0.0010(17) 0.0061(16)
C11 0.0108(19) 0.0093(18) 0.0078(19) 0.0005(16) 0.0008(17) -0.0002(16)
C10 0.013(2) 0.019(2) 0.011(2) -0.0031(17) -0.0014(17) -0.0027(18)
O11 0.059(3) 0.134(4) 0.056(3) 0.006(3) 0.007(3) 0.050(3)
O1 0.0108(16) 0.0090(16) 0.0177(17) 0.0027(13) -0.0038(14) -0.0005(12)
N4 0.0130(19) 0.0144(18) 0.0081(18) -0.0010(15) 0.0029(15) -0.0042(15)
O10 0.140(13) 0.193(17) 0.141(14) 0.000 0.000 0.035(14)

loop_
_atom_type_symbol
_atom_type_description
_atom_type_scat_dispersion_real
_atom_type_scat_dispersion_imag
_atom_type_scat_source
C C 0.0033 0.0016 'International Tables Vol C Tables 4.2.6.8 and 6.1.1.4'
H H 0.0000 0.0000 'International Tables Vol C Tables 4.2.6.8 and 6.1.1.4'
N N 0.0061 0.0033 'International Tables Vol C Tables 4.2.6.8 and 6.1.1.4'
O O 0.0106 0.0060 'International Tables Vol C Tables 4.2.6.8 and 6.1.1.4'
Ag Ag -0.8971 1.1015 'International Tables Vol C Tables 4.2.6.8 and 6.1.1.4'
Tb Tb -0.1723 4.1537 'International Tables Vol C Tables 4.2.6.8 and 6.1.1.4'

loop_
_geom_angle_atom_site_label_1
_geom_angle_atom_site_label_2
_geom_angle_atom_site_label_3
_geom_angle
_geom_angle_site_symmetry_1
_geom_angle_site_symmetry_3
C1 O3 Tb1 125.9(3) . 6_666
C14 O6 Tb1 135.7(3) . .
C14 O6 Tb1 89.5(3) . 3_645
Tb1 O6 Tb1 131.01(13) . 3_645
C14 O5 Tb1 96.5(3) . 3_645
O5 C14 O6 120.4(4) . .
O5 C14 C13 120.7(4) . .
O6 C14 C13 118.9(4) . .
O5 C14 Tb1 57.6(2) . 3_645
O6 C14 Tb1 63.9(2) . 3_645
C13 C14 Tb1 167.2(3) . 3_645
C12 C13 C17 121.3(4) . .
C12 C13 C14 119.6(4) . .
C17 C13 C14 119.1(4) . .
C3 C2 C8 120.4(4) . .
C3 C2 C1 114.7(4) . .
C8 C2 C1 124.9(4) . .
C1 O4 Tb1 136.2(3) . 8_766
O4 C1 O3 124.2(4) . .
O4 C1 C2 116.3(4) . .
O3 C1 C2 119.3(4) . .
C9 O2 Tb1 129.4(3) . 6_666
O2 C9 O1 123.0(4) . .
O2 C9 C8 120.3(4) . .
O1 C9 C8 116.7(4) . .
C7 C8 C2 120.3(4) . .
C7 C8 C9 117.2(4) . .
C2 C8 C9 122.6(4) . .
C6 C7 C8 118.8(4) . .
C6 C7 H7 120.6 . .
C8 C7 H7 120.6 . .
O3 Tb1 O2 74.05(11) 6_556 6_556
O3 Tb1 O4 151.47(12) 6_556 8_745
O2 Tb1 O4 94.42(11) 6_556 8_745
O3 Tb1 O7 98.53(11) 6_556 .
O2 Tb1 O7 144.74(11) 6_556 .
O4 Tb1 O7 75.67(11) 8_745 .
O3 Tb1 O1 86.74(12) 6_556 8_755
O2 Tb1 O1 142.15(11) 6_556 8_755
O4 Tb1 O1 115.81(12) 8_745 8_755
O7 Tb1 O1 69.12(11) . 8_755
O3 Tb1 O5 127.67(11) 6_556 3_655
O2 Tb1 O5 82.65(11) 6_556 3_655
O4 Tb1 O5 74.68(11) 8_745 3_655
O7 Tb1 O5 125.08(11) . 3_655
O1 Tb1 O5 84.03(12) 8_755 3_655
O3 Tb1 O6 77.57(11) 6_556 .
O2 Tb1 O6 73.16(11) 6_556 .
O4 Tb1 O6 74.10(11) 8_745 .
O7 Tb1 O6 71.58(11) . .
O1 Tb1 O6 134.67(11) 8_755 .
O5 Tb1 O6 138.43(11) 3_655 .
O3 Tb1 O6 76.00(11) 6_556 3_655
O2 Tb1 O6 72.26(11) 6_556 3_655
O4 Tb1 O6 126.05(11) 8_745 3_655
O7 Tb1 O6 140.56(11) . 3_655
O1 Tb1 O6 71.58(11) 8_755 3_655
O5 Tb1 O6 52.22(11) 3_655 3_655
O6 Tb1 O6 140.95(2) . 3_655
O3 Tb1 C14 101.80(13) 6_556 3_655
O2 Tb1 C14 73.27(12) 6_556 3_655
O4 Tb1 C14 99.53(12) 8_745 3_655
O7 Tb1 C14 141.20(12) . 3_655
O1 Tb1 C14 79.40(12) 8_755 3_655
O5 Tb1 C14 25.90(13) 3_655 3_655
O6 Tb1 C14 145.17(12) . 3_655
O6 Tb1 C14 26.63(12) 3_655 3_655
N1 Ag1 N3 168.61(16) . .
N1 Ag1 H9B 95.7 . .
N3 Ag1 H9B 95.1 . .
C18 O7 Tb1 128.3(3) . .
C17 C16 C15 117.9(4) . .
C17 C16 H16 121.0 . .
C15 C16 H16 121.0 . .
C5 N2 C4 107.9(4) . .
C5 N2 H2A 126.1 . .
C4 N2 H2A 126.1 . .
N3 C15 C16 129.9(4) . .
N3 C15 C11 108.9(4) . .
C16 C15 C11 121.2(4) . .
C5 N1 C6 106.0(4) . .
C5 N1 Ag1 128.5(3) . .
C6 N1 Ag1 124.1(3) . .
O8 C18 O7 123.4(5) . .
O8 C18 C17 120.2(4) . .
O7 C18 C17 116.2(4) . .
N1 C5 N2 111.8(4) . .
N1 C5 H5 124.1 . .
N2 C5 H5 124.1 . .
C13 C12 C11 117.3(4) . .
C13 C12 H12 121.3 . .
C11 C12 H12 121.3 . .
C2 C3 C4 118.1(4) . .
C2 C3 H3 121.0 . .
C4 C3 H3 121.0 . .
C16 C17 C13 120.6(4) . .
C16 C17 C18 116.9(4) . .
C13 C17 C18 122.4(4) . .
C10 N3 C15 105.3(4) . .
C10 N3 Ag1 127.0(3) . .
C15 N3 Ag1 127.6(3) . .
C7 C6 C4 120.3(4) . .
C7 C6 N1 131.2(4) . .
C4 C6 N1 108.4(4) . .
N2 C4 C6 105.9(4) . .
N2 C4 C3 132.5(4) . .
C6 C4 C3 121.6(4) . .
H9A O9 H9B 120.0 . .
N4 C11 C15 105.2(4) . .
N4 C11 C12 133.3(4) . .
C15 C11 C12 121.5(4) . .
N3 C10 N4 112.5(4) . .
N3 C10 H10 123.7 . .
N4 C10 H10 123.7 . .
H11A O11 H11B 120.0 . .
C9 O1 Tb1 133.0(3) . 8_756
C10 N4 C11 108.1(4) . .
C10 N4 H4A 126.0 . .
C11 N4 H4A 126.0 . .
H10A O10 H10B 120.0 . .

loop_
_geom_bond_atom_site_label_1
_geom_bond_atom_site_label_2
_geom_bond_distance
_geom_bond_site_symmetry_2
O3 C1 1.268(6) .
O3 Tb1 2.312(3) 6_666
O6 C14 1.280(6) .
O6 Tb1 2.489(3) .
O6 Tb1 2.563(3) 3_645
O5 C14 1.255(6) .
O5 Tb1 2.426(3) 3_645
C14 C13 1.491(6) .
C14 Tb1 2.855(5) 3_645
C13 C12 1.392(7) .
C13 C17 1.427(7) .
C2 C3 1.389(7) .
C2 C8 1.429(7) .
C2 C1 1.505(6) .
O4 C1 1.261(6) .
O4 Tb1 2.330(3) 8_766
O2 C9 1.263(6) .
O2 Tb1 2.312(3) 6_666
C9 O1 1.277(6) .
C9 C8 1.502(7) .
C8 C7 1.390(7) .
C7 C6 1.393(7) .
C7 H7 0.9300 .
Tb1 O3 2.312(3) 6_556
Tb1 O2 2.312(3) 6_556
Tb1 O4 2.330(3) 8_745
Tb1 O7 2.330(3) .
Tb1 O1 2.339(3) 8_755
Tb1 O5 2.426(3) 3_655
Tb1 O6 2.563(3) 3_655
Tb1 C14 2.855(5) 3_655
Ag1 N1 2.135(4) .
Ag1 N3 2.125(4) .
Ag1 H9B 1.9909 .
O7 C18 1.294(6) .
C16 C17 1.386(7) .
C16 C15 1.401(7) .
C16 H16 0.9300 .
N2 C5 1.345(6) .
N2 C4 1.378(6) .
N2 H2A 0.8600 .
C15 N3 1.393(6) .
C15 C11 1.400(7) .
N1 C5 1.325(6) .
N1 C6 1.397(6) .
C18 O8 1.233(6) .
C18 C17 1.513(7) .
C5 H5 0.9300 .
C12 C11 1.400(7) .
C12 H12 0.9300 .
C3 C4 1.394(7) .
C3 H3 0.9300 .
N3 C10 1.332(6) .
C6 C4 1.394(7) .
O9 H9A 0.8499 .
O9 H9B 0.8500 .
C11 N4 1.386(6) .
C10 N4 1.330(6) .
C10 H10 0.9300 .
O11 H11A 0.8500 .
O11 H11B 0.8499 .
O1 Tb1 2.339(3) 8_756
N4 H4A 0.8600 .
O10 H10A 0.8499 .
O10 H10B 0.8500 .

loop_
_geom_torsion_atom_site_label_1
_geom_torsion_atom_site_label_2
_geom_torsion_atom_site_label_3
_geom_torsion_atom_site_label_4
_geom_torsion
_geom_torsion_site_symmetry_1
_geom_torsion_site_symmetry_4
Tb1 O5 C14 O6 12.4(5) 3_645 .
Tb1 O5 C14 C13 -165.1(4) 3_645 .
Tb1 O6 C14 O5 146.9(3) . .
Tb1 O6 C14 O5 -11.6(4) 3_645 .
Tb1 O6 C14 C13 -35.7(6) . .
Tb1 O6 C14 C13 165.9(4) 3_645 .
Tb1 O6 C14 Tb1 158.5(4) . 3_645
O5 C14 C13 C12 -37.2(7) . .
O6 C14 C13 C12 145.4(4) . .
Tb1 C14 C13 C12 -115.6(14) 3_645 .
O5 C14 C13 C17 145.1(5) . .
O6 C14 C13 C17 -32.4(6) . .
Tb1 C14 C13 C17 66.7(16) 3_645 .
Tb1 O4 C1 O3 -48.8(7) 8_766 .
Tb1 O4 C1 C2 136.6(4) 8_766 .
Tb1 O3 C1 O4 89.7(5) 6_666 .
Tb1 O3 C1 C2 -95.8(5) 6_666 .
C3 C2 C1 O4 50.3(6) . .
C8 C2 C1 O4 -130.8(5) . .
C3 C2 C1 O3 -124.6(5) . .
C8 C2 C1 O3 54.3(6) . .
Tb1 O2 C9 O1 86.3(5) 6_666 .
Tb1 O2 C9 C8 -93.5(5) 6_666 .
C3 C2 C8 C7 -4.5(7) . .
C1 C2 C8 C7 176.7(4) . .
C3 C2 C8 C9 175.3(4) . .
C1 C2 C8 C9 -3.5(7) . .
O2 C9 C8 C7 -151.3(4) . .
O1 C9 C8 C7 28.8(6) . .
O2 C9 C8 C2 28.8(7) . .
O1 C9 C8 C2 -151.0(4) . .
C2 C8 C7 C6 3.1(7) . .
C9 C8 C7 C6 -176.8(4) . .
C14 O6 Tb1 O3 -24.4(4) . 6_556
Tb1 O6 Tb1 O3 126.53(18) 3_645 6_556
C14 O6 Tb1 O2 -101.3(4) . 6_556
Tb1 O6 Tb1 O2 49.67(17) 3_645 6_556
C14 O6 Tb1 O4 159.0(4) . 8_745
Tb1 O6 Tb1 O4 -50.12(17) 3_645 8_745
C14 O6 Tb1 O7 79.1(4) . .
Tb1 O6 Tb1 O7 -129.96(19) 3_645 .
C14 O6 Tb1 O1 48.2(5) . 8_755
Tb1 O6 Tb1 O1 -160.91(15) 3_645 8_755
C14 O6 Tb1 O5 -158.4(4) . 3_655
Tb1 O6 Tb1 O5 -7.5(3) 3_645 3_655
C14 O6 Tb1 O6 -72.7(4) . 3_655
Tb1 O6 Tb1 O6 78.2(2) 3_645 3_655
C14 O6 Tb1 C14 -117.3(4) . 3_655
Tb1 O6 Tb1 C14 33.7(3) 3_645 3_655
O3 Tb1 O7 C18 55.3(4) 6_556 .
O2 Tb1 O7 C18 -19.1(5) 6_556 .
O4 Tb1 O7 C18 -96.2(4) 8_745 .
O1 Tb1 O7 C18 138.5(4) 8_755 .
O5 Tb1 O7 C18 -155.3(3) 3_655 .
O6 Tb1 O7 C18 -18.5(4) . .
O6 Tb1 O7 C18 133.6(3) 3_655 .
C14 Tb1 O7 C18 176.4(3) 3_655 .
C17 C16 C15 N3 -174.4(5) . .
C17 C16 C15 C11 4.0(7) . .
N3 Ag1 N1 C5 -154.1(7) . .
N3 Ag1 N1 C6 10.3(10) . .
Tb1 O7 C18 O8 128.5(4) . .
Tb1 O7 C18 C17 -56.5(5) . .
C6 N1 C5 N2 -1.9(5) . .
Ag1 N1 C5 N2 164.7(3) . .
C4 N2 C5 N1 0.3(5) . .
C17 C13 C12 C11 2.4(7) . .
C14 C13 C12 C11 -175.2(4) . .
C8 C2 C3 C4 -0.5(7) . .
C1 C2 C3 C4 178.4(4) . .
C15 C16 C17 C13 -2.0(7) . .
C15 C16 C17 C18 -179.3(4) . .
C12 C13 C17 C16 -1.2(7) . .
C14 C13 C17 C16 176.5(4) . .
C12 C13 C17 C18 175.9(4) . .
C14 C13 C17 C18 -6.4(7) . .
O8 C18 C17 C16 83.6(6) . .
O7 C18 C17 C16 -91.5(5) . .
O8 C18 C17 C13 -93.6(6) . .
O7 C18 C17 C13 91.2(5) . .
C16 C15 N3 C10 179.6(5) . .
C11 C15 N3 C10 1.0(5) . .
C16 C15 N3 Ag1 2.9(7) . .
C11 C15 N3 Ag1 -175.7(3) . .
N1 Ag1 N3 C10 7.3(11) . .
N1 Ag1 N3 C15 -176.7(7) . .
C8 C7 C6 C4 3.3(7) . .
C8 C7 C6 N1 178.4(5) . .
C5 N1 C6 C7 -172.8(5) . .
Ag1 N1 C6 C7 19.8(7) . .
C5 N1 C6 C4 2.8(5) . .
Ag1 N1 C6 C4 -164.6(3) . .
C5 N2 C4 C6 1.4(5) . .
C5 N2 C4 C3 -176.1(5) . .
C7 C6 C4 N2 173.5(4) . .
N1 C6 C4 N2 -2.6(5) . .
C7 C6 C4 C3 -8.6(7) . .
N1 C6 C4 C3 175.3(4) . .
C2 C3 C4 N2 -175.7(5) . .
C2 C3 C4 C6 7.0(7) . .
N3 C15 C11 N4 -1.4(5) . .
C16 C15 C11 N4 179.8(4) . .
N3 C15 C11 C12 175.9(4) . .
C16 C15 C11 C12 -2.8(7) . .
C13 C12 C11 N4 176.0(5) . .
C13 C12 C11 C15 -0.5(7) . .
C15 N3 C10 N4 -0.1(6) . .
Ag1 N3 C10 N4 176.6(3) . .
O2 C9 O1 Tb1 -68.0(6) . 8_756
C8 C9 O1 Tb1 111.9(4) . 8_756
N3 C10 N4 C11 -0.8(6) . .
C15 C11 N4 C10 1.4(5) . .
C12 C11 N4 C10 -175.6(5) . .
